data_4024783
loop_
_publ_author_name
'Thomas E. Storr'
'Christoph G. Baumann'
'Robert J. Thatcher'
'Sara De Ornellas'
'Adrian C. Whitwood'
'Ian J. S. Fairlamb'

_publ_section_title
;
Pd(0)/Cu(I)-Mediated Direct Arylation of 2'-Deoxyadenosines: Mechanistic
Role of Cu(I) and Reactivity Comparisons with Related Purine Nucleosides
;
_journal_name_full 'Journal of Organic Chemistry'
_journal_page_first 5810
_journal_page_last 5821
_journal_paper_doi 10.1021/jo9012282
_journal_volume 74
_journal_year 2009
_chemical_absolute_configuration syn
_chemical_formula_moiety '2(C17 H19 N5 O4), H2 O'
_chemical_formula_sum 'C34 H40 N10 O9'
_chemical_formula_weight 732.76
_chemical_name_systematic
; 
 ? 
;
_space_group_IT_number 1
_symmetry_cell_setting triclinic
_symmetry_space_group_name_Hall 'P 1'
_symmetry_space_group_name_H-M 'P 1'
_atom_sites_solution_hydrogens geom
_atom_sites_solution_primary direct
_atom_sites_solution_secondary difmap
_audit_creation_method SHELXL-97
_cell_angle_alpha 75.8070(10)
_cell_angle_beta 73.8010(10)
_cell_angle_gamma 71.5380(10)
_cell_formula_units_Z 1
_cell_length_a 7.3665(5)
_cell_length_b 10.5500(7)
_cell_length_c 11.8151(8)
_cell_measurement_reflns_used 7697
_cell_measurement_temperature 110(2)
_cell_measurement_theta_max 30.01
_cell_measurement_theta_min 2.51
_cell_volume 823.90(10)
_computing_cell_refinement 'Bruker SMART'
_computing_data_collection 'Bruker SMART'
_computing_data_reduction 'Bruker SAINT'
_computing_molecular_graphics 'Bruker SHELXTL'
_computing_publication_material 'Bruker SHELXTL'
_computing_structure_refinement 'SHELXL-97 (Sheldrick, 1997)'
_computing_structure_solution 'SHELXS-97 (Sheldrick, 1997)'
_diffrn_ambient_temperature 110(2)
_diffrn_measured_fraction_theta_full 0.978
_diffrn_measured_fraction_theta_max 0.978
_diffrn_measurement_device_type 'CCD area detector'
_diffrn_measurement_method 'phi and omega scans'
_diffrn_radiation_monochromator graphite
_diffrn_radiation_source 'fine-focus sealed tube'
_diffrn_radiation_type MoK\a
_diffrn_radiation_wavelength 0.71073
_diffrn_reflns_av_R_equivalents 0.0129
_diffrn_reflns_av_sigmaI/netI 0.0286
_diffrn_reflns_limit_h_max 10
_diffrn_reflns_limit_h_min -10
_diffrn_reflns_limit_k_max 14
_diffrn_reflns_limit_k_min -14
_diffrn_reflns_limit_l_max 16
_diffrn_reflns_limit_l_min -16
_diffrn_reflns_number 12540
_diffrn_reflns_theta_full 30.02
_diffrn_reflns_theta_max 30.02
_diffrn_reflns_theta_min 1.82
_exptl_absorpt_coefficient_mu 0.110
_exptl_absorpt_correction_T_max 0.964
_exptl_absorpt_correction_T_min 0.888
_exptl_absorpt_correction_type multi-scan
_exptl_absorpt_process_details 'SADABS v2.03 (Sheldrick)'
_exptl_crystal_colour pale
_exptl_crystal_density_diffrn 1.477
_exptl_crystal_density_meas 0
_exptl_crystal_density_method 'not measured'
_exptl_crystal_description chunk
_exptl_crystal_F_000 386
_exptl_crystal_size_max 0.27
_exptl_crystal_size_mid 0.18
_exptl_crystal_size_min 0.15
_refine_diff_density_max 0.369
_refine_diff_density_min -0.237
_refine_diff_density_rms 0.047
_refine_ls_abs_structure_details 'Flack H D (1983), Acta Cryst. A39, 876-881'
_refine_ls_abs_structure_Flack -0.1(4)
_refine_ls_extinction_method none
_refine_ls_goodness_of_fit_ref 1.022
_refine_ls_hydrogen_treatment mixed
_refine_ls_matrix_type full
_refine_ls_number_parameters 520
_refine_ls_number_reflns 9132
_refine_ls_number_restraints 3
_refine_ls_restrained_S_all 1.022
_refine_ls_R_factor_all 0.0365
_refine_ls_R_factor_gt 0.0346
_refine_ls_shift/su_max 0.000
_refine_ls_shift/su_mean 0.000
_refine_ls_structure_factor_coef Fsqd
_refine_ls_weighting_details 'calc w=1/[\s^2^(Fo^2^)+(0.0647P)^2^+0.0391P] where P=(Fo^2^+2Fc^2^)/3'
_refine_ls_weighting_scheme calc
_refine_ls_wR_factor_gt 0.0898
_refine_ls_wR_factor_ref 0.0912
_reflns_number_gt 8724
_reflns_number_total 9132
_reflns_threshold_expression >2sigma(I)
_cod_data_source_file jo9012282_si_002_3.cif
_cod_data_source_block ijf0815m
_cod_depositor_comments
;
The following automatic conversions were performed:
'_symmetry_cell_setting' value 'Triclinic' changed to 'triclinic'
according to '/home/saulius/struct/CIF-dictionaries/cif_core.dic'
dictionary named 'cif_core.dic' version 2.4.1 from 2010-06-29.

Automatic conversion script
Id: cif_fix_enum 1527 2010-12-29 10:47:43Z saulius 
;
_cod_original_sg_symbol_H-M P1
_cod_database_code 4024783

loop_
_symmetry_equiv_pos_as_xyz
'x, y, z'

loop_
_atom_site_label
_atom_site_type_symbol
_atom_site_fract_x
_atom_site_fract_y
_atom_site_fract_z
_atom_site_U_iso_or_equiv
_atom_site_adp_type
_atom_site_occupancy
_atom_site_symmetry_multiplicity
_atom_site_calc_flag
_atom_site_refinement_flags
_atom_site_disorder_assembly
_atom_site_disorder_group
C1 C 0.5318(2) 1.22194(13) 0.01023(11) 0.0227(2) Uani 1 1 d . . .
H1 H 0.5845 1.2148 -0.0718 0.027 Uiso 1 1 calc R . .
C2 C 0.42990(18) 1.12727(12) 0.19601(11) 0.0174(2) Uani 1 1 d . . .
C3 C 0.39312(18) 1.24668(12) 0.23794(10) 0.0165(2) Uani 1 1 d . . .
C4 C 0.42889(18) 1.36021(12) 0.15326(11) 0.0179(2) Uani 1 1 d . . .
C5 C 0.32461(17) 1.10061(12) 0.39266(10) 0.0164(2) Uani 1 1 d . . .
C6 C 0.38849(18) 0.89309(12) 0.29758(10) 0.0170(2) Uani 1 1 d . . .
H6 H 0.2863 0.8655 0.3669 0.020 Uiso 1 1 calc R . .
C7 C 0.36008(19) 0.86485(13) 0.18290(11) 0.0200(2) Uani 1 1 d . . .
H7A H 0.2652 0.8100 0.2018 0.024 Uiso 1 1 calc R . .
H7B H 0.3136 0.9504 0.1292 0.024 Uiso 1 1 calc R . .
C8 C 0.56606(19) 0.78582(12) 0.12629(10) 0.0192(2) Uani 1 1 d . . .
H8 H 0.6473 0.8499 0.0815 0.023 Uiso 1 1 calc R . .
C9 C 0.63793(19) 0.70674(12) 0.23914(10) 0.0180(2) Uani 1 1 d . . .
H9 H 0.5667 0.6353 0.2779 0.022 Uiso 1 1 calc R . .
C10 C 0.8546(2) 0.64327(13) 0.22308(11) 0.0223(2) Uani 1 1 d . . .
H10A H 0.8979 0.5873 0.1594 0.027 Uiso 1 1 calc R . .
H10B H 0.9231 0.7160 0.1961 0.027 Uiso 1 1 calc R . .
C11 C 0.26326(17) 1.03768(12) 0.51736(10) 0.0164(2) Uani 1 1 d . . .
C12 C 0.34377(18) 0.90220(12) 0.56222(11) 0.0183(2) Uani 1 1 d . . .
H12 H 0.4412 0.8463 0.5104 0.022 Uiso 1 1 calc R . .
C13 C 0.28349(19) 0.84757(13) 0.68191(11) 0.0204(2) Uani 1 1 d . . .
H13 H 0.3375 0.7547 0.7112 0.025 Uiso 1 1 calc R . .
C14 C 0.1434(2) 0.93052(14) 0.75806(11) 0.0221(2) Uani 1 1 d . . .
C15 C 0.0643(2) 1.06703(13) 0.71510(12) 0.0225(2) Uani 1 1 d . . .
H15 H -0.0294 1.1235 0.7679 0.027 Uiso 1 1 calc R . .
C16 C 0.12235(18) 1.12026(13) 0.59558(11) 0.0191(2) Uani 1 1 d . . .
H16 H 0.0667 1.2129 0.5663 0.023 Uiso 1 1 calc R . .
C17 C 0.1439(3) 0.74617(18) 0.91992(15) 0.0446(4) Uani 1 1 d . . .
H17A H 0.1024 0.6942 0.8782 0.067 Uiso 1 1 calc R . .
H17B H 0.0889 0.7270 1.0060 0.067 Uiso 1 1 calc R . .
H17C H 0.2874 0.7202 0.9054 0.067 Uiso 1 1 calc R . .
N1 N 0.50054(18) 1.34534(11) 0.03724(10) 0.0211(2) Uani 1 1 d . . .
N2 N 0.49947(17) 1.10942(11) 0.08180(10) 0.0207(2) Uani 1 1 d . . .
N3 N 0.38346(15) 1.03275(10) 0.29520(9) 0.01628(19) Uani 1 1 d . . .
N4 N 0.32767(15) 1.22909(10) 0.36107(9) 0.01665(19) Uani 1 1 d . . .
N5 N 0.3918(2) 1.48216(12) 0.18342(11) 0.0246(2) Uani 1 1 d . . .
H5A H 0.339(3) 1.488(2) 0.254(2) 0.039(6) Uiso 1 1 d . . .
H5B H 0.443(3) 1.541(2) 0.1349(19) 0.029(5) Uiso 1 1 d . . .
O1 O 0.57859(13) 0.80852(9) 0.31334(8) 0.01788(16) Uani 1 1 d . . .
O2 O 0.56902(17) 0.69886(10) 0.05098(9) 0.0257(2) Uani 1 1 d . . .
H2 H 0.578(3) 0.746(2) -0.020(2) 0.046(6) Uiso 1 1 d . . .
O3 O 0.91107(16) 0.56011(10) 0.32967(9) 0.0253(2) Uani 1 1 d . . .
H3 H 0.828(3) 0.517(2) 0.363(2) 0.035(5) Uiso 1 1 d . . .
O4 O 0.07567(18) 0.88728(12) 0.87653(9) 0.0342(3) Uani 1 1 d . . .
C18 C 0.5231(2) 0.00134(14) 0.83956(11) 0.0264(3) Uani 1 1 d . . .
H18 H 0.4474 0.0183 0.9165 0.032 Uiso 1 1 calc R . .
C19 C 0.63758(19) 0.07754(12) 0.64878(11) 0.0185(2) Uani 1 1 d . . .
C20 C 0.73467(19) -0.05318(12) 0.62702(11) 0.0190(2) Uani 1 1 d . . .
C21 C 0.7169(2) -0.16067(13) 0.72367(11) 0.0213(2) Uani 1 1 d . . .
C22 C 0.78497(17) 0.07740(12) 0.45742(11) 0.0165(2) Uani 1 1 d . . .
C23 C 0.58832(17) 0.30860(12) 0.50803(10) 0.0161(2) Uani 1 1 d . . .
H23 H 0.5797 0.3297 0.4221 0.019 Uiso 1 1 calc R . .
C24 C 0.38477(18) 0.36680(12) 0.58242(11) 0.0184(2) Uani 1 1 d . . .
H24A H 0.2802 0.3760 0.5411 0.022 Uiso 1 1 calc R . .
H24B H 0.3604 0.3096 0.6622 0.022 Uiso 1 1 calc R . .
C25 C 0.39765(18) 0.50549(12) 0.59223(11) 0.0187(2) Uani 1 1 d . . .
H25 H 0.3022 0.5410 0.6634 0.022 Uiso 1 1 calc R . .
C26 C 0.60898(18) 0.47590(12) 0.60192(11) 0.0183(2) Uani 1 1 d . . .
H26 H 0.6532 0.5609 0.5732 0.022 Uiso 1 1 calc R . .
C27 C 0.6497(2) 0.41120(13) 0.72562(11) 0.0222(2) Uani 1 1 d . . .
H27A H 0.5945 0.3320 0.7574 0.027 Uiso 1 1 calc R . .
H27B H 0.7930 0.3792 0.7204 0.027 Uiso 1 1 calc R . .
C28 C 0.85204(17) 0.12267(12) 0.32866(11) 0.0167(2) Uani 1 1 d . . .
C29 C 0.91396(18) 0.24051(12) 0.28304(11) 0.0186(2) Uani 1 1 d . . .
H29 H 0.9172 0.2938 0.3363 0.022 Uiso 1 1 calc R . .
C30 C 0.97123(19) 0.28107(13) 0.15992(12) 0.0216(2) Uani 1 1 d . . .
H30 H 1.0113 0.3624 0.1294 0.026 Uiso 1 1 calc R . .
C31 C 0.96959(19) 0.20214(14) 0.08185(11) 0.0223(2) Uani 1 1 d . . .
C32 C 0.91749(19) 0.08030(14) 0.12707(12) 0.0231(2) Uani 1 1 d . . .
H32 H 0.9230 0.0239 0.0739 0.028 Uiso 1 1 calc R . .
C33 C 0.85793(18) 0.04154(13) 0.24899(11) 0.0201(2) Uani 1 1 d . . .
H33 H 0.8206 -0.0408 0.2792 0.024 Uiso 1 1 calc R . .
C34 C 1.0483(3) 0.36550(19) -0.08987(14) 0.0368(3) Uani 1 1 d . . .
H34A H 0.9318 0.4349 -0.0596 0.055 Uiso 1 1 calc R . .
H34B H 1.0713 0.3787 -0.1772 0.055 Uiso 1 1 calc R . .
H34C H 1.1625 0.3730 -0.0674 0.055 Uiso 1 1 calc R . .
N6 N 0.6076(2) -0.12992(12) 0.83020(10) 0.0248(2) Uani 1 1 d . . .
N7 N 0.53149(19) 0.11086(12) 0.75526(10) 0.0241(2) Uani 1 1 d . . .
N8 N 0.66951(15) 0.16205(10) 0.53918(9) 0.01660(19) Uani 1 1 d . . .
N9 N 0.82545(16) -0.05214(11) 0.50778(10) 0.01861(19) Uani 1 1 d . . .
N10 N 0.8028(2) -0.29237(12) 0.71395(12) 0.0267(2) Uani 1 1 d . . .
H10C H 0.857(3) -0.307(2) 0.6439(19) 0.024(4) Uiso 1 1 d . . .
H10D H 0.745(4) -0.354(3) 0.766(2) 0.047(6) Uiso 1 1 d . . .
O5 O 0.71731(13) 0.37988(9) 0.52094(8) 0.01829(17) Uani 1 1 d . . .
O6 O 0.37882(16) 0.59920(10) 0.48452(9) 0.0252(2) Uani 1 1 d . . .
H6A H 0.259(3) 0.626(2) 0.4828(18) 0.027(5) Uiso 1 1 d . . .
O7 O 0.56251(16) 0.50846(10) 0.80387(9) 0.0253(2) Uani 1 1 d . . .
H7C H 0.544(4) 0.470(2) 0.875(2) 0.044(6) Uiso 1 1 d . . .
O8 O 1.01838(17) 0.23428(12) -0.03955(9) 0.0322(2) Uani 1 1 d . . .
O9 O 1.00722(17) 0.69016(11) 0.46366(10) 0.0303(2) Uani 1 1 d . . .
H9A H 0.946(3) 0.771(3) 0.463(2) 0.037(5) Uiso 1 1 d . . .
H9B H 0.955(3) 0.659(2) 0.423(2) 0.041(6) Uiso 1 1 d . . .

loop_
_atom_site_aniso_label
_atom_site_aniso_U_11
_atom_site_aniso_U_22
_atom_site_aniso_U_33
_atom_site_aniso_U_23
_atom_site_aniso_U_13
_atom_site_aniso_U_12
C1 0.0365(7) 0.0182(6) 0.0148(5) -0.0022(4) -0.0048(5) -0.0105(5)
C2 0.0216(5) 0.0151(5) 0.0166(5) -0.0016(4) -0.0052(4) -0.0063(4)
C3 0.0208(5) 0.0137(5) 0.0157(5) -0.0017(4) -0.0051(4) -0.0053(4)
C4 0.0213(5) 0.0161(5) 0.0175(5) -0.0019(4) -0.0046(4) -0.0073(4)
C5 0.0174(5) 0.0167(5) 0.0155(5) -0.0038(4) -0.0033(4) -0.0048(4)
C6 0.0228(5) 0.0141(5) 0.0155(5) -0.0019(4) -0.0031(4) -0.0082(4)
C7 0.0269(6) 0.0174(5) 0.0191(5) -0.0034(4) -0.0067(4) -0.0087(5)
C8 0.0315(6) 0.0137(5) 0.0140(5) -0.0030(4) -0.0037(4) -0.0087(4)
C9 0.0267(5) 0.0129(5) 0.0143(5) -0.0028(4) -0.0015(4) -0.0072(4)
C10 0.0292(6) 0.0164(5) 0.0172(5) -0.0027(4) 0.0001(5) -0.0052(5)
C11 0.0190(5) 0.0168(5) 0.0146(5) -0.0030(4) -0.0033(4) -0.0066(4)
C12 0.0214(5) 0.0167(5) 0.0156(5) -0.0037(4) -0.0014(4) -0.0052(4)
C13 0.0246(6) 0.0182(5) 0.0172(5) -0.0018(4) -0.0030(4) -0.0061(4)
C14 0.0261(6) 0.0232(6) 0.0159(5) -0.0031(4) 0.0001(4) -0.0092(5)
C15 0.0244(6) 0.0220(6) 0.0184(6) -0.0064(4) 0.0012(4) -0.0052(5)
C16 0.0210(5) 0.0183(5) 0.0175(5) -0.0044(4) -0.0029(4) -0.0048(4)
C17 0.0642(12) 0.0315(8) 0.0215(7) 0.0051(6) 0.0063(7) -0.0113(8)
N1 0.0311(6) 0.0171(5) 0.0163(5) -0.0009(4) -0.0044(4) -0.0103(4)
N2 0.0316(5) 0.0164(5) 0.0152(4) -0.0026(4) -0.0035(4) -0.0094(4)
N3 0.0218(5) 0.0133(4) 0.0144(4) -0.0027(3) -0.0031(4) -0.0061(4)
N4 0.0196(5) 0.0156(5) 0.0155(4) -0.0023(3) -0.0040(4) -0.0057(4)
N5 0.0379(6) 0.0165(5) 0.0194(5) -0.0033(4) 0.0004(4) -0.0128(5)
O1 0.0238(4) 0.0138(4) 0.0159(4) -0.0047(3) -0.0035(3) -0.0041(3)
O2 0.0497(6) 0.0163(4) 0.0147(4) -0.0026(3) -0.0061(4) -0.0147(4)
O3 0.0305(5) 0.0193(4) 0.0229(4) 0.0014(3) -0.0050(4) -0.0068(4)
O4 0.0437(6) 0.0292(5) 0.0172(5) -0.0005(4) 0.0059(4) -0.0063(5)
C18 0.0486(8) 0.0200(6) 0.0149(5) -0.0015(4) -0.0079(5) -0.0155(6)
C19 0.0276(6) 0.0157(5) 0.0156(5) 0.0000(4) -0.0079(4) -0.0096(4)
C20 0.0264(6) 0.0156(5) 0.0180(5) -0.0003(4) -0.0083(4) -0.0087(4)
C21 0.0316(6) 0.0169(5) 0.0196(6) 0.0012(4) -0.0114(5) -0.0107(5)
C22 0.0185(5) 0.0154(5) 0.0172(5) -0.0029(4) -0.0048(4) -0.0056(4)
C23 0.0210(5) 0.0131(5) 0.0147(5) -0.0013(4) -0.0036(4) -0.0062(4)
C24 0.0207(5) 0.0160(5) 0.0178(5) -0.0028(4) -0.0015(4) -0.0063(4)
C25 0.0236(5) 0.0141(5) 0.0159(5) -0.0005(4) -0.0019(4) -0.0054(4)
C26 0.0258(6) 0.0133(5) 0.0166(5) -0.0031(4) -0.0036(4) -0.0065(4)
C27 0.0332(6) 0.0166(5) 0.0190(5) -0.0033(4) -0.0087(5) -0.0070(5)
C28 0.0161(5) 0.0158(5) 0.0170(5) -0.0030(4) -0.0028(4) -0.0032(4)
C29 0.0201(5) 0.0158(5) 0.0192(5) -0.0031(4) -0.0030(4) -0.0048(4)
C30 0.0222(5) 0.0194(6) 0.0210(6) -0.0016(4) -0.0019(4) -0.0066(4)
C31 0.0211(5) 0.0249(6) 0.0169(5) -0.0041(4) -0.0005(4) -0.0034(5)
C32 0.0233(6) 0.0240(6) 0.0225(6) -0.0104(5) -0.0015(5) -0.0053(5)
C33 0.0206(5) 0.0172(5) 0.0219(6) -0.0058(4) -0.0021(4) -0.0046(4)
C34 0.0393(8) 0.0458(9) 0.0211(6) 0.0046(6) -0.0026(6) -0.0169(7)
N6 0.0439(7) 0.0186(5) 0.0166(5) 0.0011(4) -0.0099(5) -0.0151(5)
N7 0.0417(6) 0.0191(5) 0.0142(5) -0.0015(4) -0.0065(4) -0.0126(5)
N8 0.0241(5) 0.0124(4) 0.0139(4) -0.0011(3) -0.0051(4) -0.0057(4)
N9 0.0221(5) 0.0144(5) 0.0200(5) -0.0007(4) -0.0068(4) -0.0056(4)
N10 0.0408(7) 0.0154(5) 0.0245(6) 0.0019(4) -0.0095(5) -0.0102(5)
O5 0.0199(4) 0.0165(4) 0.0199(4) -0.0063(3) -0.0009(3) -0.0074(3)
O6 0.0274(5) 0.0205(4) 0.0220(5) 0.0063(3) -0.0057(4) -0.0059(4)
O7 0.0431(6) 0.0171(4) 0.0161(4) -0.0024(3) -0.0049(4) -0.0104(4)
O8 0.0386(6) 0.0390(6) 0.0161(4) -0.0038(4) 0.0016(4) -0.0135(5)
O9 0.0332(5) 0.0197(5) 0.0376(6) -0.0063(4) -0.0152(5) 0.0009(4)

loop_
_atom_type_symbol
_atom_type_description
_atom_type_scat_dispersion_real
_atom_type_scat_dispersion_imag
_atom_type_scat_source
C C 0.0033 0.0016 'International Tables Vol C Tables 4.2.6.8 and 6.1.1.4'
H H 0.0000 0.0000 'International Tables Vol C Tables 4.2.6.8 and 6.1.1.4'
N N 0.0061 0.0033 'International Tables Vol C Tables 4.2.6.8 and 6.1.1.4'
O O 0.0106 0.0060 'International Tables Vol C Tables 4.2.6.8 and 6.1.1.4'

loop_
_geom_angle_atom_site_label_1
_geom_angle_atom_site_label_2
_geom_angle_atom_site_label_3
_geom_angle
_geom_angle_site_symmetry_1
_geom_angle_site_symmetry_3
_geom_angle_publ_flag
N2 C1 N1 129.21(12) . . ?
N2 C1 H1 115.4 . . ?
N1 C1 H1 115.4 . . ?
N2 C2 N3 127.98(11) . . ?
N2 C2 C3 125.96(11) . . ?
N3 C2 C3 106.06(10) . . ?
N4 C3 C2 111.12(10) . . ?
N4 C3 C4 131.56(11) . . ?
C2 C3 C4 117.32(11) . . ?
N5 C4 N1 119.49(11) . . ?
N5 C4 C3 122.30(11) . . ?
N1 C4 C3 118.20(11) . . ?
N4 C5 N3 112.93(10) . . ?
N4 C5 C11 122.87(11) . . ?
N3 C5 C11 124.20(10) . . ?
O1 C6 N3 108.03(9) . . ?
O1 C6 C7 106.02(9) . . ?
N3 C6 C7 115.38(10) . . ?
O1 C6 H6 109.1 . . ?
N3 C6 H6 109.1 . . ?
C7 C6 H6 109.1 . . ?
C8 C7 C6 103.26(10) . . ?
C8 C7 H7A 111.1 . . ?
C6 C7 H7A 111.1 . . ?
C8 C7 H7B 111.1 . . ?
C6 C7 H7B 111.1 . . ?
H7A C7 H7B 109.1 . . ?
O2 C8 C9 112.02(10) . . ?
O2 C8 C7 114.40(11) . . ?
C9 C8 C7 99.76(9) . . ?
O2 C8 H8 110.1 . . ?
C9 C8 H8 110.1 . . ?
C7 C8 H8 110.1 . . ?
O1 C9 C10 109.76(10) . . ?
O1 C9 C8 102.55(9) . . ?
C10 C9 C8 116.02(10) . . ?
O1 C9 H9 109.4 . . ?
C10 C9 H9 109.4 . . ?
C8 C9 H9 109.4 . . ?
O3 C10 C9 113.44(10) . . ?
O3 C10 H10A 108.9 . . ?
C9 C10 H10A 108.9 . . ?
O3 C10 H10B 108.9 . . ?
C9 C10 H10B 108.9 . . ?
H10A C10 H10B 107.7 . . ?
C12 C11 C16 118.96(11) . . ?
C12 C11 C5 123.06(11) . . ?
C16 C11 C5 117.93(11) . . ?
C13 C12 C11 121.01(11) . . ?
C13 C12 H12 119.5 . . ?
C11 C12 H12 119.5 . . ?
C14 C13 C12 119.31(12) . . ?
C14 C13 H13 120.3 . . ?
C12 C13 H13 120.3 . . ?
O4 C14 C13 123.88(12) . . ?
O4 C14 C15 115.75(12) . . ?
C13 C14 C15 120.37(12) . . ?
C16 C15 C14 120.07(12) . . ?
C16 C15 H15 120.0 . . ?
C14 C15 H15 120.0 . . ?
C15 C16 C11 120.25(11) . . ?
C15 C16 H16 119.9 . . ?
C11 C16 H16 119.9 . . ?
O4 C17 H17A 109.5 . . ?
O4 C17 H17B 109.5 . . ?
H17A C17 H17B 109.5 . . ?
O4 C17 H17C 109.5 . . ?
H17A C17 H17C 109.5 . . ?
H17B C17 H17C 109.5 . . ?
C1 N1 C4 117.69(11) . . ?
C1 N2 C2 111.60(11) . . ?
C2 N3 C5 105.50(9) . . ?
C2 N3 C6 127.28(10) . . ?
C5 N3 C6 127.19(10) . . ?
C5 N4 C3 104.37(10) . . ?
C4 N5 H5A 116.0(16) . . ?
C4 N5 H5B 119.0(14) . . ?
H5A N5 H5B 124(2) . . ?
C9 O1 C6 107.78(9) . . ?
C8 O2 H2 105.9(16) . . ?
C10 O3 H3 107.1(15) . . ?
C14 O4 C17 116.47(12) . . ?
N7 C18 N6 128.62(13) . . ?
N7 C18 H18 115.7 . . ?
N6 C18 H18 115.7 . . ?
N7 C19 N8 128.64(11) . . ?
N7 C19 C20 125.58(11) . . ?
N8 C19 C20 105.76(11) . . ?
N9 C20 C19 110.88(11) . . ?
N9 C20 C21 131.62(12) . . ?
C19 C20 C21 117.41(12) . . ?
N6 C21 N10 118.82(12) . . ?
N6 C21 C20 118.01(12) . . ?
N10 C21 C20 123.16(13) . . ?
N9 C22 N8 112.36(10) . . ?
N9 C22 C28 122.46(11) . . ?
N8 C22 C28 125.16(10) . . ?
O5 C23 N8 110.17(9) . . ?
O5 C23 C24 107.03(9) . . ?
N8 C23 C24 115.30(9) . . ?
O5 C23 H23 108.0 . . ?
N8 C23 H23 108.0 . . ?
C24 C23 H23 108.0 . . ?
C25 C24 C23 102.06(9) . . ?
C25 C24 H24A 111.4 . . ?
C23 C24 H24A 111.4 . . ?
C25 C24 H24B 111.4 . . ?
C23 C24 H24B 111.4 . . ?
H24A C24 H24B 109.2 . . ?
O6 C25 C26 106.20(10) . . ?
O6 C25 C24 111.20(10) . . ?
C26 C25 C24 102.47(10) . . ?
O6 C25 H25 112.1 . . ?
C26 C25 H25 112.1 . . ?
C24 C25 H25 112.1 . . ?
O5 C26 C25 103.75(9) . . ?
O5 C26 C27 108.26(10) . . ?
C25 C26 C27 115.45(11) . . ?
O5 C26 H26 109.7 . . ?
C25 C26 H26 109.7 . . ?
C27 C26 H26 109.7 . . ?
O7 C27 C26 109.44(10) . . ?
O7 C27 H27A 109.8 . . ?
C26 C27 H27A 109.8 . . ?
O7 C27 H27B 109.8 . . ?
C26 C27 H27B 109.8 . . ?
H27A C27 H27B 108.2 . . ?
C29 C28 C33 118.88(11) . . ?
C29 C28 C22 122.79(11) . . ?
C33 C28 C22 118.31(11) . . ?
C28 C29 C30 120.60(11) . . ?
C28 C29 H29 119.7 . . ?
C30 C29 H29 119.7 . . ?
C31 C30 C29 119.82(12) . . ?
C31 C30 H30 120.1 . . ?
C29 C30 H30 120.1 . . ?
O8 C31 C30 124.38(13) . . ?
O8 C31 C32 115.72(12) . . ?
C30 C31 C32 119.90(12) . . ?
C33 C32 C31 120.04(12) . . ?
C33 C32 H32 120.0 . . ?
C31 C32 H32 120.0 . . ?
C32 C33 C28 120.62(12) . . ?
C32 C33 H33 119.7 . . ?
C28 C33 H33 119.7 . . ?
O8 C34 H34A 109.5 . . ?
O8 C34 H34B 109.5 . . ?
H34A C34 H34B 109.5 . . ?
O8 C34 H34C 109.5 . . ?
H34A C34 H34C 109.5 . . ?
H34B C34 H34C 109.5 . . ?
C21 N6 C18 118.60(11) . . ?
C18 N7 C19 111.74(12) . . ?
C19 N8 C22 105.94(10) . . ?
C19 N8 C23 129.14(10) . . ?
C22 N8 C23 124.71(10) . . ?
C22 N9 C20 105.07(10) . . ?
C21 N10 H10C 115.4(13) . . ?
C21 N10 H10D 116.8(15) . . ?
H10C N10 H10D 118(2) . . ?
C23 O5 C26 109.44(9) . . ?
C25 O6 H6A 107.4(14) . . ?
C27 O7 H7C 110.8(17) . . ?
C31 O8 C34 117.57(12) . . ?
H9A O9 H9B 106(2) . . ?

loop_
_geom_bond_atom_site_label_1
_geom_bond_atom_site_label_2
_geom_bond_distance
_geom_bond_site_symmetry_2
_geom_bond_publ_flag
C1 N2 1.3250(16) . ?
C1 N1 1.3500(16) . ?
C1 H1 0.9500 . ?
C2 N2 1.3404(15) . ?
C2 N3 1.3798(15) . ?
C2 C3 1.3859(16) . ?
C3 N4 1.3843(15) . ?
C3 C4 1.4036(16) . ?
C4 N5 1.3434(16) . ?
C4 N1 1.3534(16) . ?
C5 N4 1.3204(15) . ?
C5 N3 1.3984(15) . ?
C5 C11 1.4679(16) . ?
C6 O1 1.4368(15) . ?
C6 N3 1.4556(15) . ?
C6 C7 1.5375(17) . ?
C6 H6 1.0000 . ?
C7 C8 1.5332(18) . ?
C7 H7A 0.9900 . ?
C7 H7B 0.9900 . ?
C8 O2 1.4180(14) . ?
C8 C9 1.5240(17) . ?
C8 H8 1.0000 . ?
C9 O1 1.4364(13) . ?
C9 C10 1.4995(18) . ?
C9 H9 1.0000 . ?
C10 O3 1.4311(16) . ?
C10 H10A 0.9900 . ?
C10 H10B 0.9900 . ?
C11 C12 1.3937(17) . ?
C11 C16 1.4062(16) . ?
C12 C13 1.3933(17) . ?
C12 H12 0.9500 . ?
C13 C14 1.3916(18) . ?
C13 H13 0.9500 . ?
C14 O4 1.3630(16) . ?
C14 C15 1.3950(19) . ?
C15 C16 1.3852(17) . ?
C15 H15 0.9500 . ?
C16 H16 0.9500 . ?
C17 O4 1.424(2) . ?
C17 H17A 0.9800 . ?
C17 H17B 0.9800 . ?
C17 H17C 0.9800 . ?
N5 H5A 0.83(2) . ?
N5 H5B 0.84(2) . ?
O2 H2 0.86(3) . ?
O3 H3 0.83(2) . ?
C18 N7 1.3332(17) . ?
C18 N6 1.3446(18) . ?
C18 H18 0.9500 . ?
C19 N7 1.3459(17) . ?
C19 N8 1.3870(15) . ?
C19 C20 1.3879(17) . ?
C20 N9 1.3796(16) . ?
C20 C21 1.4081(17) . ?
C21 N6 1.3443(18) . ?
C21 N10 1.3510(17) . ?
C22 N9 1.3239(15) . ?
C22 N8 1.3920(15) . ?
C22 C28 1.4698(16) . ?
C23 O5 1.4428(14) . ?
C23 N8 1.4634(15) . ?
C23 C24 1.5310(16) . ?
C23 H23 1.0000 . ?
C24 C25 1.5298(17) . ?
C24 H24A 0.9900 . ?
C24 H24B 0.9900 . ?
C25 O6 1.4181(15) . ?
C25 C26 1.5193(18) . ?
C25 H25 1.0000 . ?
C26 O5 1.4546(14) . ?
C26 C27 1.5222(17) . ?
C26 H26 1.0000 . ?
C27 O7 1.4271(15) . ?
C27 H27A 0.9900 . ?
C27 H27B 0.9900 . ?
C28 C29 1.3920(17) . ?
C28 C33 1.4033(16) . ?
C29 C30 1.3942(17) . ?
C29 H29 0.9500 . ?
C30 C31 1.3906(18) . ?
C30 H30 0.9500 . ?
C31 O8 1.3611(15) . ?
C31 C32 1.3951(19) . ?
C32 C33 1.3810(18) . ?
C32 H32 0.9500 . ?
C33 H33 0.9500 . ?
C34 O8 1.427(2) . ?
C34 H34A 0.9800 . ?
C34 H34B 0.9800 . ?
C34 H34C 0.9800 . ?
N10 H10C 0.84(2) . ?
N10 H10D 0.90(3) . ?
O6 H6A 0.84(2) . ?
O7 H7C 0.84(3) . ?
O9 H9A 0.83(3) . ?
O9 H9B 0.87(2) . ?

loop_
_geom_hbond_atom_site_label_D
_geom_hbond_atom_site_label_H
_geom_hbond_atom_site_label_A
_geom_hbond_distance_DH
_geom_hbond_distance_HA
_geom_hbond_distance_DA
_geom_hbond_angle_DHA
_geom_hbond_site_symmetry_A
N5 H5B O2 0.84(2) 2.06(2) 2.8943(15) 167.1(19) 1_565
O3 H3 O5 0.83(2) 2.19(2) 2.9277(13) 147(2) .
O2 H2 N6 0.86(3) 1.93(3) 2.7837(14) 172(2) 1_564
N10 H10C O9 0.84(2) 2.11(2) 2.9417(18) 169.1(18) 1_545
N10 H10D O7 0.90(3) 2.16(3) 2.9816(16) 150(2) 1_545
O7 H7C N1 0.84(3) 2.05(3) 2.8707(15) 169(2) 1_546
O6 H6A O9 0.84(2) 1.82(2) 2.6593(16) 174(2) 1_455
O9 H9A N9 0.83(3) 1.93(3) 2.7306(16) 162(2) 1_565
O9 H9B O3 0.87(2) 1.83(3) 2.6827(16) 165(2) .

loop_
_geom_torsion_atom_site_label_1
_geom_torsion_atom_site_label_2
_geom_torsion_atom_site_label_3
_geom_torsion_atom_site_label_4
_geom_torsion
_geom_torsion_site_symmetry_1
_geom_torsion_site_symmetry_2
_geom_torsion_site_symmetry_3
_geom_torsion_site_symmetry_4
_geom_torsion_publ_flag
N2 C2 C3 N4 -178.16(12) . . . . ?
N3 C2 C3 N4 0.92(14) . . . . ?
N2 C2 C3 C4 1.03(19) . . . . ?
N3 C2 C3 C4 -179.89(10) . . . . ?
N4 C3 C4 N5 -3.4(2) . . . . ?
C2 C3 C4 N5 177.58(12) . . . . ?
N4 C3 C4 N1 177.58(12) . . . . ?
C2 C3 C4 N1 -1.41(17) . . . . ?
O1 C6 C7 C8 -12.64(12) . . . . ?
N3 C6 C7 C8 106.87(11) . . . . ?
C6 C7 C8 O2 154.21(10) . . . . ?
C6 C7 C8 C9 34.49(11) . . . . ?
O2 C8 C9 O1 -166.48(10) . . . . ?
C7 C8 C9 O1 -45.03(11) . . . . ?
O2 C8 C9 C10 73.92(14) . . . . ?
C7 C8 C9 C10 -164.63(10) . . . . ?
O1 C9 C10 O3 69.88(13) . . . . ?
C8 C9 C10 O3 -174.51(10) . . . . ?
N4 C5 C11 C12 -146.80(12) . . . . ?
N3 C5 C11 C12 33.93(18) . . . . ?
N4 C5 C11 C16 30.54(17) . . . . ?
N3 C5 C11 C16 -148.73(12) . . . . ?
C16 C11 C12 C13 1.44(18) . . . . ?
C5 C11 C12 C13 178.75(11) . . . . ?
C11 C12 C13 C14 -1.21(19) . . . . ?
C12 C13 C14 O4 -179.53(13) . . . . ?
C12 C13 C14 C15 -0.1(2) . . . . ?
O4 C14 C15 C16 -179.34(12) . . . . ?
C13 C14 C15 C16 1.2(2) . . . . ?
C14 C15 C16 C11 -0.97(19) . . . . ?
C12 C11 C16 C15 -0.34(18) . . . . ?
C5 C11 C16 C15 -177.79(11) . . . . ?
N2 C1 N1 C4 1.2(2) . . . . ?
N5 C4 N1 C1 -178.57(13) . . . . ?
C3 C4 N1 C1 0.45(18) . . . . ?
N1 C1 N2 C2 -1.5(2) . . . . ?
N3 C2 N2 C1 -178.52(12) . . . . ?
C3 C2 N2 C1 0.36(19) . . . . ?
N2 C2 N3 C5 177.83(12) . . . . ?
C3 C2 N3 C5 -1.23(13) . . . . ?
N2 C2 N3 C6 -4.0(2) . . . . ?
C3 C2 N3 C6 176.97(11) . . . . ?
N4 C5 N3 C2 1.21(13) . . . . ?
C11 C5 N3 C2 -179.46(11) . . . . ?
N4 C5 N3 C6 -176.99(11) . . . . ?
C11 C5 N3 C6 2.35(19) . . . . ?
O1 C6 N3 C2 91.90(13) . . . . ?
C7 C6 N3 C2 -26.50(17) . . . . ?
O1 C6 N3 C5 -90.28(13) . . . . ?
C7 C6 N3 C5 151.31(11) . . . . ?
N3 C5 N4 C3 -0.64(13) . . . . ?
C11 C5 N4 C3 -179.98(11) . . . . ?
C2 C3 N4 C5 -0.19(13) . . . . ?
C4 C3 N4 C5 -179.23(13) . . . . ?
C10 C9 O1 C6 163.03(9) . . . . ?
C8 C9 O1 C6 39.15(11) . . . . ?
N3 C6 O1 C9 -140.61(9) . . . . ?
C7 C6 O1 C9 -16.39(11) . . . . ?
C13 C14 O4 C17 -5.0(2) . . . . ?
C15 C14 O4 C17 175.55(15) . . . . ?
N7 C19 C20 N9 178.52(12) . . . . ?
N8 C19 C20 N9 0.04(14) . . . . ?
N7 C19 C20 C21 1.7(2) . . . . ?
N8 C19 C20 C21 -176.73(11) . . . . ?
N9 C20 C21 N6 -175.95(13) . . . . ?
C19 C20 C21 N6 0.00(18) . . . . ?
N9 C20 C21 N10 3.5(2) . . . . ?
C19 C20 C21 N10 179.47(13) . . . . ?
O5 C23 C24 C25 21.74(12) . . . . ?
N8 C23 C24 C25 144.67(10) . . . . ?
C23 C24 C25 O6 77.03(12) . . . . ?
C23 C24 C25 C26 -36.06(11) . . . . ?
O6 C25 C26 O5 -78.77(11) . . . . ?
C24 C25 C26 O5 37.96(11) . . . . ?
O6 C25 C26 C27 162.95(10) . . . . ?
C24 C25 C26 C27 -80.31(12) . . . . ?
O5 C26 C27 O7 173.74(10) . . . . ?
C25 C26 C27 O7 -70.52(13) . . . . ?
N9 C22 C28 C29 -142.37(13) . . . . ?
N8 C22 C28 C29 39.54(18) . . . . ?
N9 C22 C28 C33 36.09(17) . . . . ?
N8 C22 C28 C33 -142.01(12) . . . . ?
C33 C28 C29 C30 3.30(18) . . . . ?
C22 C28 C29 C30 -178.25(12) . . . . ?
C28 C29 C30 C31 -1.03(19) . . . . ?
C29 C30 C31 O8 178.45(13) . . . . ?
C29 C30 C31 C32 -2.31(19) . . . . ?
O8 C31 C32 C33 -177.36(12) . . . . ?
C30 C31 C32 C33 3.3(2) . . . . ?
C31 C32 C33 C28 -1.02(19) . . . . ?
C29 C28 C33 C32 -2.28(18) . . . . ?
C22 C28 C33 C32 179.20(11) . . . . ?
N10 C21 N6 C18 179.68(14) . . . . ?
C20 C21 N6 C18 -0.83(19) . . . . ?
N7 C18 N6 C21 0.1(2) . . . . ?
N6 C18 N7 C19 1.5(2) . . . . ?
N8 C19 N7 C18 175.78(13) . . . . ?
C20 C19 N7 C18 -2.4(2) . . . . ?
N7 C19 N8 C22 -178.66(13) . . . . ?
C20 C19 N8 C22 -0.24(13) . . . . ?
N7 C19 N8 C23 -3.8(2) . . . . ?
C20 C19 N8 C23 174.59(11) . . . . ?
N9 C22 N8 C19 0.38(13) . . . . ?
C28 C22 N8 C19 178.64(11) . . . . ?
N9 C22 N8 C23 -174.74(11) . . . . ?
C28 C22 N8 C23 3.52(18) . . . . ?
O5 C23 N8 C19 91.83(14) . . . . ?
C24 C23 N8 C19 -29.42(17) . . . . ?
O5 C23 N8 C22 -94.22(13) . . . . ?
C24 C23 N8 C22 144.53(11) . . . . ?
N8 C22 N9 C20 -0.35(14) . . . . ?
C28 C22 N9 C20 -178.67(11) . . . . ?
C19 C20 N9 C22 0.19(14) . . . . ?
C21 C20 N9 C22 176.35(13) . . . . ?
N8 C23 O5 C26 -124.16(10) . . . . ?
C24 C23 O5 C26 1.90(12) . . . . ?
C25 C26 O5 C23 -25.09(12) . . . . ?
C27 C26 O5 C23 98.05(11) . . . . ?
C30 C31 O8 C34 -8.5(2) . . . . ?
C32 C31 O8 C34 172.21(13) . . . . ?

loop_
_cod_related_entry_id
_cod_related_entry_database
_cod_related_entry_code
1 ChemSpider 30659027
